data_4083540
loop_
_publ_author_name
'Breunig, Jens Michael'
'Lehmann, Felix'
'Bolte, Michael'
'Lerner, Hans-Wolfram'
'Wagner, Matthias'

_publ_section_title
;
 Synthesis and Reactivity ofo-Phosphane Oxide Substituted
 Aryl(hydro)borates and Aryl(hydro)boranes
;
_journal_issue 12
_journal_name_full Organometallics
_journal_page_first 3163
_journal_paper_doi 10.1021/om500385h
_journal_volume 33
_journal_year 2014
_chemical_formula_moiety 'C26 H24 B F10 O P'
_chemical_formula_sum 'C26 H24 B F10 O P'
_chemical_formula_weight 584.23
_chemical_name_systematic ?
_space_group_crystal_system triclinic
_space_group_IT_number 2
_space_group_name_Hall '-P 1'
_space_group_name_H-M_alt 'P -1'
_symmetry_space_group_name_Hall '-P 1'
_symmetry_space_group_name_H-M 'P -1'
_atom_sites_solution_hydrogens mixed
_audit_creation_method SHELXL-97
_cell_angle_alpha 102.286(5)
_cell_angle_beta 92.657(5)
_cell_angle_gamma 110.511(5)
_cell_formula_units_Z 4
_cell_length_a 11.7547(8)
_cell_length_b 15.4233(10)
_cell_length_c 15.8242(11)
_cell_measurement_reflns_used 40443
_cell_measurement_temperature 173(2)
_cell_measurement_theta_max 26.27
_cell_measurement_theta_min 3.17
_cell_volume 2602.4(3)
_computing_cell_refinement 'X-Area (Stoe & Cie, 2001)'
_computing_data_collection 'X-Area (Stoe & Cie, 2001)'
_computing_data_reduction 'X-Area (Stoe & Cie, 2001)'
_computing_molecular_graphics 'XP in SHELXTL-Plus (Sheldrick, 2008)'
_computing_publication_material SHELXL97
_computing_structure_refinement 'SHELXL (Sheldrick, 2008)'
_computing_structure_solution 'SHELXS (Sheldrick, 2008)'
_diffrn_ambient_temperature 173(2)
_diffrn_measured_fraction_theta_full 0.998
_diffrn_measured_fraction_theta_max 0.986
_diffrn_measurement_device_type 'STOE IPDS II two-circle-diffractometer'
_diffrn_measurement_method \w
_diffrn_radiation_type MoK\a
_diffrn_radiation_wavelength 0.71073
_diffrn_reflns_av_R_equivalents 0.0653
_diffrn_reflns_av_unetI/netI 0.0534
_diffrn_reflns_Laue_measured_fraction_full 0.998
_diffrn_reflns_Laue_measured_fraction_max 0.986
_diffrn_reflns_limit_h_max 14
_diffrn_reflns_limit_h_min -14
_diffrn_reflns_limit_k_max 18
_diffrn_reflns_limit_k_min -18
_diffrn_reflns_limit_l_max 19
_diffrn_reflns_limit_l_min -19
_diffrn_reflns_number 42651
_diffrn_reflns_point_group_measured_fraction_full 0.998
_diffrn_reflns_point_group_measured_fraction_max 0.986
_diffrn_reflns_theta_full 25.000
_diffrn_reflns_theta_max 25.951
_diffrn_reflns_theta_min 3.175
_diffrn_source 'Genix 3D I\mS microfocus X-ray source'
_exptl_absorpt_coefficient_mu 0.196
_exptl_absorpt_correction_T_max 0.994
_exptl_absorpt_correction_T_min 0.981
_exptl_absorpt_correction_type multi-scan
_exptl_absorpt_process_details 'X-Area (Stoe & Cie, 2001)'
_exptl_crystal_colour colourless
_exptl_crystal_density_diffrn 1.491
_exptl_crystal_description rod
_exptl_crystal_F_000 1192
_exptl_crystal_size_max 0.100
_exptl_crystal_size_mid 0.030
_exptl_crystal_size_min 0.030
_refine_diff_density_max 0.290
_refine_diff_density_min -0.395
_refine_diff_density_rms 0.041
_refine_ls_extinction_method none
_refine_ls_goodness_of_fit_ref 0.980
_refine_ls_hydrogen_treatment mixed
_refine_ls_matrix_type full
_refine_ls_number_parameters 711
_refine_ls_number_reflns 10038
_refine_ls_number_restraints 0
_refine_ls_restrained_S_all 0.980
_refine_ls_R_factor_all 0.0764
_refine_ls_R_factor_gt 0.0448
_refine_ls_shift/su_max 0.001
_refine_ls_shift/su_mean 0.000
_refine_ls_structure_factor_coef Fsqd
_refine_ls_weighting_details 'w=1/[\s^2^(Fo^2^)+(0.0512P)^2^] where P=(Fo^2^+2Fc^2^)/3'
_refine_ls_weighting_scheme calc
_refine_ls_wR_factor_gt 0.0936
_refine_ls_wR_factor_ref 0.1041
_reflns_Friedel_coverage 0.000
_reflns_number_gt 7124
_reflns_number_total 10038
_reflns_threshold_expression 'I > 2\s(I)'
_cod_data_source_file om500385h_si_002.cif
_cod_data_source_block wa1837
_cod_depositor_comments 'Adding full bibliography for 4083529--4083544.cif.'
_cod_database_code 4083540
_shelx_space_group_comment
; 
The symmetry employed for this shelxl refinement is uniquely defined 
by the following loop, which should always be used as a source of 
symmetry information in preference to the above space-group names. 
They are only intended as comments. 
;
_shelx_estimated_absorpt_t_min 0.981
_shelx_estimated_absorpt_t_max 0.994
_shelxl_version_number 2013-3

loop_
_space_group_symop_operation_xyz
'x, y, z'
'-x, -y, -z'

loop_
_atom_site_label
_atom_site_type_symbol
_atom_site_fract_x
_atom_site_fract_y
_atom_site_fract_z
_atom_site_U_iso_or_equiv
_atom_site_adp_type
_atom_site_occupancy
_atom_site_site_symmetry_order
_atom_site_calc_flag
_atom_site_refinement_flags_posn
_atom_site_refinement_flags_adp
P1 P 0.40167(5) 0.78968(4) 0.79546(4) 0.03169(13) Uani 1 1 d . .
B1 B 0.1462(2) 0.75153(18) 0.75874(18) 0.0348(6) Uani 1 1 d . .
H1 H 0.169(2) 0.7913(14) 0.7077(15) 0.031(6) Uiso 1 1 d . .
O1 O 0.26457(14) 0.75271(10) 0.80349(10) 0.0352(3) Uani 1 1 d . .
C1 C 0.4625(2) 0.92180(15) 0.81666(15) 0.0373(5) Uani 1 1 d . .
C2 C 0.4328(2) 0.95532(16) 0.73651(17) 0.0451(6) Uani 1 1 d . .
H2A H 0.3441 0.9282 0.7183 0.068 Uiso 1 1 calc R U
H2B H 0.4744 0.9340 0.6887 0.068 Uiso 1 1 calc R U
H2C H 0.4611 1.0252 0.7514 0.068 Uiso 1 1 calc R U
C3 C 0.3972(2) 0.95634(16) 0.89075(17) 0.0446(6) Uani 1 1 d . .
H3A H 0.3085 0.9289 0.8725 0.067 Uiso 1 1 calc R U
H3B H 0.4253 1.0262 0.9046 0.067 Uiso 1 1 calc R U
H3C H 0.4161 0.9360 0.9426 0.067 Uiso 1 1 calc R U
C4 C 0.6009(2) 0.96514(17) 0.84538(18) 0.0454(6) Uani 1 1 d . .
H4A H 0.6429 0.9433 0.7981 0.068 Uiso 1 1 calc R U
H4B H 0.6198 0.9449 0.8972 0.068 Uiso 1 1 calc R U
H4C H 0.6285 1.0349 0.8592 0.068 Uiso 1 1 calc R U
C5 C 0.4293(2) 0.72554(15) 0.69087(15) 0.0361(5) Uani 1 1 d . .
C6 C 0.3408(2) 0.72339(18) 0.61562(16) 0.0423(6) Uani 1 1 d . .
H6A H 0.3570 0.7886 0.6102 0.063 Uiso 1 1 calc R U
H6B H 0.2563 0.6950 0.6274 0.063 Uiso 1 1 calc R U
H6C H 0.3524 0.6852 0.5612 0.063 Uiso 1 1 calc R U
C7 C 0.4014(3) 0.62179(17) 0.69685(18) 0.0508(7) Uani 1 1 d . .
H7A H 0.4569 0.6212 0.7447 0.076 Uiso 1 1 calc R U
H7B H 0.4131 0.5846 0.6418 0.076 Uiso 1 1 calc R U
H7C H 0.3164 0.5937 0.7078 0.076 Uiso 1 1 calc R U
C8 C 0.5610(2) 0.76886(19) 0.66944(18) 0.0472(6) Uani 1 1 d . .
H8A H 0.6193 0.7710 0.7168 0.071 Uiso 1 1 calc R U
H8B H 0.5769 0.8337 0.6630 0.071 Uiso 1 1 calc R U
H8C H 0.5703 0.7294 0.6149 0.071 Uiso 1 1 calc R U
C11 C 0.4684(2) 0.75844(15) 0.88348(15) 0.0362(5) Uani 1 1 d . .
C12 C 0.5885(2) 0.76228(18) 0.89213(17) 0.0471(6) Uani 1 1 d . .
H12 H 0.6404 0.7837 0.8506 0.057 Uiso 1 1 calc R U
C13 C 0.6330(3) 0.73548(19) 0.96017(18) 0.0522(7) Uani 1 1 d . .
H13 H 0.7146 0.7371 0.9647 0.063 Uiso 1 1 calc R U
C14 C 0.5593(3) 0.70632(18) 1.02158(17) 0.0505(7) Uani 1 1 d . .
H14 H 0.5904 0.6885 1.0689 0.061 Uiso 1 1 calc R U
C15 C 0.4407(3) 0.70291(18) 1.01480(17) 0.0500(7) Uani 1 1 d . .
H15 H 0.3903 0.6831 1.0576 0.060 Uiso 1 1 calc R U
C16 C 0.3946(2) 0.72833(16) 0.94573(16) 0.0418(6) Uani 1 1 d . .
H16 H 0.3123 0.7251 0.9409 0.050 Uiso 1 1 calc R U
C21 C 0.0752(2) 0.80261(14) 0.82720(16) 0.0357(5) Uani 1 1 d . .
C22 C 0.0797(2) 0.81262(17) 0.91668(18) 0.0441(6) Uani 1 1 d . .
C23 C 0.0110(3) 0.85390(18) 0.96761(18) 0.0497(7) Uani 1 1 d . .
C24 C -0.0669(2) 0.88687(16) 0.9301(2) 0.0521(7) Uani 1 1 d . .
C25 C -0.0754(2) 0.87936(16) 0.8422(2) 0.0482(7) Uani 1 1 d . .
C26 C -0.0051(2) 0.83819(14) 0.79366(17) 0.0389(6) Uani 1 1 d . .
F22 F 0.15535(16) 0.78330(12) 0.95958(10) 0.0602(4) Uani 1 1 d . .
F23 F 0.02255(17) 0.86409(12) 1.05471(11) 0.0701(5) Uani 1 1 d . .
F24 F -0.13383(15) 0.92801(11) 0.97938(13) 0.0700(5) Uani 1 1 d . .
F25 F -0.15125(15) 0.91214(11) 0.80415(13) 0.0662(5) Uani 1 1 d . .
F26 F -0.01850(13) 0.83245(9) 0.70713(10) 0.0466(3) Uani 1 1 d . .
C31 C 0.0565(2) 0.64028(15) 0.71717(15) 0.0351(5) Uani 1 1 d . .
C32 C -0.0007(2) 0.60655(15) 0.63254(15) 0.0352(5) Uani 1 1 d . .
C33 C -0.0786(2) 0.51386(16) 0.59641(16) 0.0393(5) Uani 1 1 d . .
C34 C -0.1032(2) 0.44861(16) 0.64714(18) 0.0428(6) Uani 1 1 d . .
C35 C -0.0494(2) 0.47753(17) 0.73172(19) 0.0456(6) Uani 1 1 d . .
C36 C 0.0277(2) 0.57127(16) 0.76533(17) 0.0412(6) Uani 1 1 d . .
F32 F 0.01868(13) 0.66612(9) 0.57840(9) 0.0460(3) Uani 1 1 d . .
F33 F -0.13190(13) 0.48626(10) 0.51354(10) 0.0511(4) Uani 1 1 d . .
F34 F -0.17990(13) 0.35801(9) 0.61334(11) 0.0576(4) Uani 1 1 d . .
F35 F -0.07484(16) 0.41448(11) 0.78197(12) 0.0692(5) Uani 1 1 d . .
F36 F 0.07572(15) 0.59596(10) 0.84957(10) 0.0581(4) Uani 1 1 d . .
P1A P 0.77047(5) 0.76863(4) 0.31729(4) 0.02965(13) Uani 1 1 d . .
B1A B 0.5103(2) 0.71158(16) 0.28611(18) 0.0325(5) Uani 1 1 d . .
H1A H 0.522(2) 0.7117(16) 0.2165(17) 0.045(7) Uiso 1 1 d . .
O1A O 0.63758(13) 0.74137(9) 0.33685(10) 0.0326(3) Uani 1 1 d . .
C1A C 0.8284(2) 0.89439(14) 0.30879(15) 0.0342(5) Uani 1 1 d . .
C2A C 0.7791(3) 0.89615(17) 0.21791(17) 0.0466(6) Uani 1 1 d . .
H2A1 H 0.6897 0.8649 0.2085 0.070 Uiso 1 1 calc R U
H2A2 H 0.8142 0.8622 0.1735 0.070 Uiso 1 1 calc R U
H2A3 H 0.8021 0.9625 0.2137 0.070 Uiso 1 1 calc R U
C3A C 0.7742(2) 0.95062(16) 0.37696(18) 0.0460(6) Uani 1 1 d . .
H3A1 H 0.6846 0.9203 0.3676 0.069 Uiso 1 1 calc R U
H3A2 H 0.7986 1.0164 0.3710 0.069 Uiso 1 1 calc R U
H3A3 H 0.8050 0.9509 0.4357 0.069 Uiso 1 1 calc R U
C4A C 0.9682(2) 0.94281(16) 0.3242(2) 0.0499(7) Uani 1 1 d . .
H4A1 H 0.9989 0.9416 0.3824 0.075 Uiso 1 1 calc R U
H4A2 H 0.9917 1.0091 0.3199 0.075 Uiso 1 1 calc R U
H4A3 H 1.0035 0.9087 0.2801 0.075 Uiso 1 1 calc R U
C5A C 0.8499(2) 0.74298(15) 0.40581(16) 0.0367(5) Uani 1 1 d . .
C6A C 0.8429(3) 0.8038(2) 0.49415(17) 0.0603(8) Uani 1 1 d . .
H6A1 H 0.7571 0.7941 0.5005 0.090 Uiso 1 1 calc R U
H6A2 H 0.8889 0.8713 0.4973 0.090 Uiso 1 1 calc R U
H6A3 H 0.8782 0.7848 0.5411 0.090 Uiso 1 1 calc R U
C7A C 0.9825(2) 0.7557(2) 0.3931(2) 0.0525(7) Uani 1 1 d . .
H7A1 H 0.9840 0.7160 0.3362 0.079 Uiso 1 1 calc R U
H7A2 H 1.0187 0.7362 0.4393 0.079 Uiso 1 1 calc R U
H7A3 H 1.0296 0.8229 0.3956 0.079 Uiso 1 1 calc R U
C8A C 0.7807(3) 0.63711(17) 0.40306(19) 0.0509(7) Uani 1 1 d . .
H8A1 H 0.6950 0.6265 0.4109 0.076 Uiso 1 1 calc R U
H8A2 H 0.8188 0.6198 0.4500 0.076 Uiso 1 1 calc R U
H8A3 H 0.7840 0.5975 0.3466 0.076 Uiso 1 1 calc R U
C11A C 0.7804(2) 0.69122(15) 0.21783(15) 0.0360(5) Uani 1 1 d . .
C12A C 0.6858(2) 0.60215(16) 0.18843(18) 0.0478(6) Uani 1 1 d . .
H12A H 0.6175 0.5856 0.2197 0.057 Uiso 1 1 calc R U
C13A C 0.6904(3) 0.5379(2) 0.1145(2) 0.0646(9) Uani 1 1 d . .
H13A H 0.6258 0.4773 0.0952 0.078 Uiso 1 1 calc R U
C14A C 0.7891(4) 0.5620(2) 0.0688(2) 0.0699(9) Uani 1 1 d . .
H14A H 0.7913 0.5183 0.0171 0.084 Uiso 1 1 calc R U
C15A C 0.8849(3) 0.6488(2) 0.0970(2) 0.0652(8) Uani 1 1 d . .
H15A H 0.9534 0.6642 0.0658 0.078 Uiso 1 1 calc R U
C16A C 0.8802(3) 0.71372(18) 0.17175(18) 0.0505(7) Uani 1 1 d . .
H16A H 0.9458 0.7737 0.1913 0.061 Uiso 1 1 calc R U
C21A C 0.4405(2) 0.78220(14) 0.32734(15) 0.0328(5) Uani 1 1 d . .
C22A C 0.4544(2) 0.83200(14) 0.41361(15) 0.0340(5) Uani 1 1 d . .
C23A C 0.3870(2) 0.88704(15) 0.44362(16) 0.0375(5) Uani 1 1 d . .
C24A C 0.3031(2) 0.89639(15) 0.38730(17) 0.0397(6) Uani 1 1 d . .
C25A C 0.2843(2) 0.84794(16) 0.30170(17) 0.0405(6) Uani 1 1 d . .
C26A C 0.3511(2) 0.79203(15) 0.27453(15) 0.0363(5) Uani 1 1 d . .
F22A F 0.53792(13) 0.82992(9) 0.47330(9) 0.0452(3) Uani 1 1 d . .
F23A F 0.40419(14) 0.93329(9) 0.52868(9) 0.0484(4) Uani 1 1 d . .
F24A F 0.24088(14) 0.95320(10) 0.41521(11) 0.0546(4) Uani 1 1 d . .
F25A F 0.20046(14) 0.85520(11) 0.24552(10) 0.0574(4) Uani 1 1 d . .
F26A F 0.32540(14) 0.74507(11) 0.18933(9) 0.0518(4) Uani 1 1 d . .
C31A C 0.4297(2) 0.60251(14) 0.29215(15) 0.0335(5) Uani 1 1 d . .
C32A C 0.3579(2) 0.53266(16) 0.22112(17) 0.0419(6) Uani 1 1 d . .
C33A C 0.2883(2) 0.44074(16) 0.22428(19) 0.0473(7) Uani 1 1 d . .
C34A C 0.2914(2) 0.41482(15) 0.3013(2) 0.0465(7) Uani 1 1 d . .
C35A C 0.3606(2) 0.48114(17) 0.37456(18) 0.0426(6) Uani 1 1 d . .
C36A C 0.4262(2) 0.57254(15) 0.36875(16) 0.0366(5) Uani 1 1 d . .
F32A F 0.35240(15) 0.55173(10) 0.14195(10) 0.0599(4) Uani 1 1 d . .
F33A F 0.21693(15) 0.37607(10) 0.15328(12) 0.0686(5) Uani 1 1 d . .
F34A F 0.22574(14) 0.32562(9) 0.30666(13) 0.0678(5) Uani 1 1 d . .
F35A F 0.36322(15) 0.45671(11) 0.45106(12) 0.0627(4) Uani 1 1 d . .
F36A F 0.48943(13) 0.63554(9) 0.44354(9) 0.0464(3) Uani 1 1 d . .

loop_
_atom_site_aniso_label
_atom_site_aniso_U_11
_atom_site_aniso_U_22
_atom_site_aniso_U_33
_atom_site_aniso_U_23
_atom_site_aniso_U_13
_atom_site_aniso_U_12
P1 0.0290(3) 0.0335(3) 0.0315(3) 0.0094(2) 0.0017(2) 0.0096(2)
B1 0.0305(14) 0.0358(12) 0.0371(15) 0.0131(11) 0.0008(11) 0.0089(11)
O1 0.0284(8) 0.0400(8) 0.0356(9) 0.0105(7) 0.0023(7) 0.0102(7)
C1 0.0363(13) 0.0366(11) 0.0371(13) 0.0098(10) 0.0014(10) 0.0112(10)
C2 0.0469(15) 0.0376(12) 0.0501(16) 0.0172(11) -0.0002(12) 0.0116(11)
C3 0.0432(15) 0.0382(12) 0.0476(15) 0.0048(11) 0.0031(12) 0.0131(11)
C4 0.0375(14) 0.0405(12) 0.0525(16) 0.0115(11) -0.0007(12) 0.0083(11)
C5 0.0347(13) 0.0371(11) 0.0348(13) 0.0091(10) 0.0027(10) 0.0114(10)
C6 0.0373(14) 0.0518(14) 0.0327(13) 0.0058(11) 0.0030(10) 0.0131(11)
C7 0.0629(18) 0.0401(13) 0.0491(16) 0.0076(11) 0.0081(13) 0.0205(12)
C8 0.0391(15) 0.0574(15) 0.0439(15) 0.0104(12) 0.0072(11) 0.0171(12)
C11 0.0375(13) 0.0347(11) 0.0337(12) 0.0083(9) 0.0012(10) 0.0103(10)
C12 0.0375(14) 0.0606(15) 0.0459(15) 0.0260(12) 0.0026(11) 0.0142(12)
C13 0.0451(16) 0.0612(16) 0.0517(17) 0.0200(13) -0.0053(13) 0.0190(13)
C14 0.0665(19) 0.0491(14) 0.0376(14) 0.0123(11) -0.0047(13) 0.0240(13)
C15 0.071(2) 0.0542(15) 0.0341(14) 0.0183(11) 0.0115(13) 0.0291(14)
C16 0.0483(15) 0.0422(12) 0.0402(14) 0.0131(11) 0.0062(11) 0.0213(11)
C21 0.0283(12) 0.0310(10) 0.0446(14) 0.0106(10) 0.0041(10) 0.0063(9)
C22 0.0383(14) 0.0440(13) 0.0530(16) 0.0135(11) 0.0106(12) 0.0171(11)
C23 0.0479(16) 0.0441(13) 0.0488(16) 0.0065(12) 0.0148(13) 0.0089(12)
C24 0.0355(15) 0.0337(12) 0.079(2) 0.0006(12) 0.0187(14) 0.0096(11)
C25 0.0292(13) 0.0336(12) 0.078(2) 0.0099(12) 0.0025(13) 0.0093(10)
C26 0.0283(12) 0.0273(10) 0.0533(16) 0.0066(10) 0.0040(11) 0.0030(9)
F22 0.0689(11) 0.0865(11) 0.0417(9) 0.0212(8) 0.0142(8) 0.0446(9)
F23 0.0821(13) 0.0736(11) 0.0540(11) 0.0125(8) 0.0292(9) 0.0273(9)
F24 0.0510(10) 0.0516(9) 0.0977(14) -0.0025(8) 0.0266(9) 0.0173(8)
F25 0.0459(10) 0.0584(9) 0.0996(14) 0.0146(9) 0.0048(9) 0.0289(8)
F26 0.0413(8) 0.0414(7) 0.0560(9) 0.0149(6) -0.0029(7) 0.0135(6)
C31 0.0282(12) 0.0386(11) 0.0405(13) 0.0132(10) 0.0046(10) 0.0128(9)
C32 0.0314(12) 0.0362(11) 0.0418(14) 0.0157(10) 0.0056(10) 0.0134(10)
C33 0.0291(12) 0.0426(12) 0.0425(14) 0.0043(10) -0.0022(10) 0.0132(10)
C34 0.0279(13) 0.0334(11) 0.0644(17) 0.0112(11) 0.0043(12) 0.0087(10)
C35 0.0401(14) 0.0396(12) 0.0621(18) 0.0262(12) 0.0092(13) 0.0125(11)
C36 0.0370(14) 0.0446(13) 0.0419(14) 0.0164(11) 0.0022(11) 0.0118(11)
F32 0.0505(9) 0.0455(7) 0.0390(8) 0.0161(6) -0.0031(6) 0.0119(6)
F33 0.0443(9) 0.0509(8) 0.0477(9) 0.0008(7) -0.0077(7) 0.0132(7)
F34 0.0417(9) 0.0334(7) 0.0862(12) 0.0074(7) 0.0022(8) 0.0050(6)
F35 0.0707(12) 0.0524(9) 0.0826(12) 0.0412(9) 0.0055(9) 0.0069(8)
F36 0.0629(10) 0.0593(9) 0.0448(9) 0.0261(7) -0.0033(7) 0.0072(7)
P1A 0.0296(3) 0.0257(2) 0.0337(3) 0.0099(2) 0.0018(2) 0.0092(2)
B1A 0.0303(14) 0.0304(12) 0.0345(14) 0.0098(10) 0.0016(11) 0.0075(10)
O1A 0.0285(8) 0.0310(7) 0.0366(9) 0.0100(6) 0.0021(7) 0.0082(6)
C1A 0.0353(13) 0.0265(10) 0.0429(13) 0.0128(9) 0.0058(10) 0.0115(9)
C2A 0.0572(17) 0.0406(12) 0.0511(16) 0.0212(11) 0.0086(13) 0.0228(12)
C3A 0.0515(16) 0.0311(11) 0.0578(17) 0.0105(11) 0.0117(13) 0.0176(11)
C4A 0.0409(15) 0.0324(12) 0.078(2) 0.0209(12) 0.0115(13) 0.0103(10)
C5A 0.0344(13) 0.0376(11) 0.0390(13) 0.0147(10) 0.0005(10) 0.0119(10)
C6A 0.076(2) 0.0763(19) 0.0353(15) 0.0093(13) -0.0071(14) 0.0406(17)
C7A 0.0373(15) 0.0593(15) 0.0694(19) 0.0307(14) 0.0009(13) 0.0201(12)
C8A 0.0473(16) 0.0455(13) 0.0645(18) 0.0324(13) 0.0011(13) 0.0124(12)
C11A 0.0426(14) 0.0348(11) 0.0351(13) 0.0099(9) 0.0015(10) 0.0193(10)
C12A 0.0440(15) 0.0388(12) 0.0556(17) -0.0025(11) -0.0050(12) 0.0188(11)
C13A 0.065(2) 0.0549(16) 0.065(2) -0.0119(14) -0.0125(16) 0.0294(15)
C14A 0.091(3) 0.069(2) 0.0500(19) -0.0079(15) -0.0040(18) 0.0453(19)
C15A 0.088(2) 0.074(2) 0.0519(18) 0.0183(15) 0.0259(17) 0.0474(19)
C16A 0.0659(19) 0.0429(13) 0.0456(15) 0.0111(11) 0.0117(13) 0.0229(13)
C21A 0.0317(12) 0.0296(10) 0.0350(12) 0.0115(9) 0.0066(10) 0.0062(9)
C22A 0.0298(12) 0.0304(10) 0.0400(13) 0.0133(10) 0.0028(10) 0.0063(9)
C23A 0.0355(13) 0.0299(10) 0.0393(14) 0.0064(10) 0.0083(10) 0.0035(9)
C24A 0.0334(13) 0.0332(11) 0.0530(16) 0.0103(10) 0.0110(11) 0.0124(10)
C25A 0.0288(13) 0.0436(12) 0.0513(16) 0.0166(11) 0.0041(11) 0.0131(10)
C26A 0.0334(13) 0.0381(11) 0.0348(13) 0.0091(10) 0.0055(10) 0.0099(10)
F22A 0.0482(9) 0.0511(8) 0.0364(8) 0.0093(6) 0.0002(6) 0.0198(7)
F23A 0.0537(9) 0.0436(7) 0.0406(8) 0.0017(6) 0.0112(7) 0.0133(6)
F24A 0.0464(9) 0.0493(8) 0.0712(11) 0.0070(7) 0.0142(8) 0.0252(7)
F25A 0.0477(9) 0.0762(10) 0.0581(10) 0.0176(8) 0.0014(7) 0.0348(8)
F26A 0.0490(9) 0.0708(9) 0.0370(8) 0.0032(7) -0.0016(7) 0.0307(8)
C31A 0.0281(12) 0.0295(10) 0.0406(13) 0.0075(9) 0.0025(10) 0.0087(9)
C32A 0.0403(14) 0.0389(12) 0.0434(15) 0.0085(11) 0.0020(11) 0.0125(10)
C33A 0.0345(14) 0.0320(11) 0.0633(18) -0.0040(12) -0.0038(12) 0.0082(10)
C34A 0.0283(13) 0.0285(11) 0.083(2) 0.0165(12) 0.0094(13) 0.0087(10)
C35A 0.0318(13) 0.0441(13) 0.0605(17) 0.0274(12) 0.0118(12) 0.0150(11)
C36A 0.0293(12) 0.0360(11) 0.0434(14) 0.0095(10) 0.0039(10) 0.0108(9)
F32A 0.0698(11) 0.0527(8) 0.0406(9) 0.0045(7) -0.0103(8) 0.0089(8)
F33A 0.0555(10) 0.0439(8) 0.0797(12) -0.0114(8) -0.0104(9) 0.0039(7)
F34A 0.0428(9) 0.0330(7) 0.1245(16) 0.0280(8) 0.0099(9) 0.0053(6)
F35A 0.0550(10) 0.0650(9) 0.0776(12) 0.0463(9) 0.0168(8) 0.0156(8)
F36A 0.0475(9) 0.0472(7) 0.0374(8) 0.0129(6) 0.0036(6) 0.0077(6)

loop_
_atom_type_symbol
_atom_type_description
_atom_type_scat_dispersion_real
_atom_type_scat_dispersion_imag
_atom_type_scat_source
C C 0.0033 0.0016 'International Tables Vol C Tables 4.2.6.8 and 6.1.1.4'
H H 0.0000 0.0000 'International Tables Vol C Tables 4.2.6.8 and 6.1.1.4'
B B 0.0013 0.0007 'International Tables Vol C Tables 4.2.6.8 and 6.1.1.4'
F F 0.0171 0.0103 'International Tables Vol C Tables 4.2.6.8 and 6.1.1.4'
O O 0.0106 0.0060 'International Tables Vol C Tables 4.2.6.8 and 6.1.1.4'
P P 0.1023 0.0942 'International Tables Vol C Tables 4.2.6.8 and 6.1.1.4'

loop_
_geom_angle_atom_site_label_1
_geom_angle_atom_site_label_2
_geom_angle_atom_site_label_3
_geom_angle
O1 P1 C11 103.56(10)
O1 P1 C5 109.95(10)
C11 P1 C5 109.08(11)
O1 P1 C1 110.00(10)
C11 P1 C1 107.82(10)
C5 P1 C1 115.71(11)
O1 B1 C21 111.75(19)
O1 B1 C31 108.29(17)
C21 B1 C31 108.81(19)
O1 B1 H1 108.4(12)
C21 B1 H1 108.3(11)
C31 B1 H1 111.4(11)
B1 O1 P1 138.37(15)
C4 C1 C3 109.3(2)
C4 C1 C2 109.3(2)
C3 C1 C2 108.6(2)
C4 C1 P1 112.02(16)
C3 C1 P1 105.72(16)
C2 C1 P1 111.80(16)
C1 C2 H2A 109.5
C1 C2 H2B 109.5
H2A C2 H2B 109.5
C1 C2 H2C 109.5
H2A C2 H2C 109.5
H2B C2 H2C 109.5
C1 C3 H3A 109.5
C1 C3 H3B 109.5
H3A C3 H3B 109.5
C1 C3 H3C 109.5
H3A C3 H3C 109.5
H3B C3 H3C 109.5
C1 C4 H4A 109.5
C1 C4 H4B 109.5
H4A C4 H4B 109.5
C1 C4 H4C 109.5
H4A C4 H4C 109.5
H4B C4 H4C 109.5
C6 C5 C8 108.0(2)
C6 C5 C7 107.84(19)
C8 C5 C7 109.8(2)
C6 C5 P1 110.38(16)
C8 C5 P1 113.90(16)
C7 C5 P1 106.71(16)
C5 C6 H6A 109.5
C5 C6 H6B 109.5
H6A C6 H6B 109.5
C5 C6 H6C 109.5
H6A C6 H6C 109.5
H6B C6 H6C 109.5
C5 C7 H7A 109.5
C5 C7 H7B 109.5
H7A C7 H7B 109.5
C5 C7 H7C 109.5
H7A C7 H7C 109.5
H7B C7 H7C 109.5
C5 C8 H8A 109.5
C5 C8 H8B 109.5
H8A C8 H8B 109.5
C5 C8 H8C 109.5
H8A C8 H8C 109.5
H8B C8 H8C 109.5
C16 C11 C12 118.7(2)
C16 C11 P1 117.57(19)
C12 C11 P1 123.77(19)
C13 C12 C11 120.8(3)
C13 C12 H12 119.6
C11 C12 H12 119.6
C14 C13 C12 120.0(3)
C14 C13 H13 120.0
C12 C13 H13 120.0
C13 C14 C15 120.2(2)
C13 C14 H14 119.9
C15 C14 H14 119.9
C14 C15 C16 120.2(3)
C14 C15 H15 119.9
C16 C15 H15 119.9
C15 C16 C11 120.2(2)
C15 C16 H16 119.9
C11 C16 H16 119.9
C26 C21 C22 113.3(2)
C26 C21 B1 117.8(2)
C22 C21 B1 128.8(2)
F22 C22 C23 115.7(2)
F22 C22 C21 120.7(2)
C23 C22 C21 123.6(2)
F23 C23 C24 119.5(2)
F23 C23 C22 120.6(3)
C24 C23 C22 119.9(3)
F24 C24 C23 120.4(3)
F24 C24 C25 120.2(3)
C23 C24 C25 119.3(2)
F25 C25 C24 120.2(2)
F25 C25 C26 120.8(3)
C24 C25 C26 119.0(2)
F26 C26 C25 116.0(2)
F26 C26 C21 119.3(2)
C25 C26 C21 124.7(3)
C32 C31 C36 113.6(2)
C32 C31 B1 123.4(2)
C36 C31 B1 123.0(2)
F32 C32 C31 119.87(19)
F32 C32 C33 115.5(2)
C31 C32 C33 124.6(2)
F33 C33 C32 121.3(2)
F33 C33 C34 119.5(2)
C32 C33 C34 119.2(2)
F34 C34 C35 120.8(2)
F34 C34 C33 120.1(2)
C35 C34 C33 119.1(2)
F35 C35 C34 119.3(2)
F35 C35 C36 120.9(2)
C34 C35 C36 119.7(2)
F36 C36 C35 117.0(2)
F36 C36 C31 119.3(2)
C35 C36 C31 123.7(2)
O1A P1A C11A 110.87(10)
O1A P1A C5A 104.37(10)
C11A P1A C5A 106.42(10)
O1A P1A C1A 108.83(9)
C11A P1A C1A 110.25(11)
C5A P1A C1A 115.95(10)
O1A B1A C21A 111.32(18)
O1A B1A C31A 107.90(17)
C21A B1A C31A 108.96(19)
O1A B1A H1A 107.6(13)
C21A B1A H1A 111.8(12)
C31A B1A H1A 109.2(12)
B1A O1A P1A 137.51(15)
C4A C1A C2A 110.0(2)
C4A C1A C3A 108.79(19)
C2A C1A C3A 108.04(19)
C4A C1A P1A 114.18(15)
C2A C1A P1A 107.92(15)
C3A C1A P1A 107.76(16)
C1A C2A H2A1 109.5
C1A C2A H2A2 109.5
H2A1 C2A H2A2 109.5
C1A C2A H2A3 109.5
H2A1 C2A H2A3 109.5
H2A2 C2A H2A3 109.5
C1A C3A H3A1 109.5
C1A C3A H3A2 109.5
H3A1 C3A H3A2 109.5
C1A C3A H3A3 109.5
H3A1 C3A H3A3 109.5
H3A2 C3A H3A3 109.5
C1A C4A H4A1 109.5
C1A C4A H4A2 109.5
H4A1 C4A H4A2 109.5
C1A C4A H4A3 109.5
H4A1 C4A H4A3 109.5
H4A2 C4A H4A3 109.5
C7A C5A C6A 111.3(2)
C7A C5A C8A 107.4(2)
C6A C5A C8A 108.8(2)
C7A C5A P1A 112.63(17)
C6A C5A P1A 110.29(17)
C8A C5A P1A 106.14(16)
C5A C6A H6A1 109.5
C5A C6A H6A2 109.5
H6A1 C6A H6A2 109.5
C5A C6A H6A3 109.5
H6A1 C6A H6A3 109.5
H6A2 C6A H6A3 109.5
C5A C7A H7A1 109.5
C5A C7A H7A2 109.5
H7A1 C7A H7A2 109.5
C5A C7A H7A3 109.5
H7A1 C7A H7A3 109.5
H7A2 C7A H7A3 109.5
C5A C8A H8A1 109.5
C5A C8A H8A2 109.5
H8A1 C8A H8A2 109.5
C5A C8A H8A3 109.5
H8A1 C8A H8A3 109.5
H8A2 C8A H8A3 109.5
C16A C11A C12A 118.8(2)
C16A C11A P1A 123.21(18)
C12A C11A P1A 117.94(19)
C13A C12A C11A 120.8(3)
C13A C12A H12A 119.6
C11A C12A H12A 119.6
C14A C13A C12A 119.6(3)
C14A C13A H13A 120.2
C12A C13A H13A 120.2
C15A C14A C13A 120.9(3)
C15A C14A H14A 119.6
C13A C14A H14A 119.6
C14A C15A C16A 119.4(3)
C14A C15A H15A 120.3
C16A C15A H15A 120.3
C11A C16A C15A 120.4(3)
C11A C16A H16A 119.8
C15A C16A H16A 119.8
C26A C21A C22A 113.3(2)
C26A C21A B1A 119.2(2)
C22A C21A B1A 127.4(2)
F22A C22A C23A 115.9(2)
F22A C22A C21A 120.6(2)
C23A C22A C21A 123.4(2)
F23A C23A C24A 119.1(2)
F23A C23A C22A 120.6(2)
C24A C23A C22A 120.3(2)
F24A C24A C23A 120.7(2)
F24A C24A C25A 120.5(2)
C23A C24A C25A 118.9(2)
F25A C25A C24A 119.6(2)
F25A C25A C26A 121.1(2)
C24A C25A C26A 119.3(2)
F26A C26A C25A 115.6(2)
F26A C26A C21A 119.6(2)
C25A C26A C21A 124.8(2)
C32A C31A C36A 113.8(2)
C32A C31A B1A 122.8(2)
C36A C31A B1A 123.42(19)
F32A C32A C31A 120.3(2)
F32A C32A C33A 115.5(2)
C31A C32A C33A 124.1(2)
F33A C33A C34A 119.1(2)
F33A C33A C32A 121.6(3)
C34A C33A C32A 119.3(2)
F34A C34A C33A 120.9(2)
F34A C34A C35A 119.6(3)
C33A C34A C35A 119.5(2)
F35A C35A C34A 120.0(2)
F35A C35A C36A 120.8(2)
C34A C35A C36A 119.2(2)
F36A C36A C35A 116.6(2)
F36A C36A C31A 119.37(19)
C35A C36A C31A 124.1(2)

loop_
_geom_bond_atom_site_label_1
_geom_bond_atom_site_label_2
_geom_bond_distance
P1 O1 1.5311(16)
P1 C11 1.799(2)
P1 C5 1.845(2)
P1 C1 1.855(2)
B1 O1 1.524(3)
B1 C21 1.635(4)
B1 C31 1.636(3)
B1 H1 1.10(2)
C1 C4 1.529(3)
C1 C3 1.534(3)
C1 C2 1.537(3)
C2 H2A 0.9800
C2 H2B 0.9800
C2 H2C 0.9800
C3 H3A 0.9800
C3 H3B 0.9800
C3 H3C 0.9800
C4 H4A 0.9800
C4 H4B 0.9800
C4 H4C 0.9800
C5 C6 1.532(3)
C5 C8 1.541(3)
C5 C7 1.542(3)
C6 H6A 0.9800
C6 H6B 0.9800
C6 H6C 0.9800
C7 H7A 0.9800
C7 H7B 0.9800
C7 H7C 0.9800
C8 H8A 0.9800
C8 H8B 0.9800
C8 H8C 0.9800
C11 C16 1.389(3)
C11 C12 1.391(3)
C12 C13 1.376(4)
C12 H12 0.9500
C13 C14 1.374(4)
C13 H13 0.9500
C14 C15 1.374(4)
C14 H14 0.9500
C15 C16 1.385(3)
C15 H15 0.9500
C16 H16 0.9500
C21 C26 1.384(3)
C21 C22 1.388(4)
C22 F22 1.346(3)
C22 C23 1.382(4)
C23 F23 1.349(3)
C23 C24 1.361(4)
C24 F24 1.351(3)
C24 C25 1.368(4)
C25 F25 1.345(3)
C25 C26 1.377(4)
C26 F26 1.351(3)
C31 C32 1.376(3)
C31 C36 1.395(3)
C32 F32 1.355(2)
C32 C33 1.377(3)
C33 F33 1.339(3)
C33 C34 1.379(3)
C34 F34 1.344(3)
C34 C35 1.364(4)
C35 F35 1.347(3)
C35 C36 1.380(3)
C36 F36 1.343(3)
P1A O1A 1.5338(16)
P1A C11A 1.798(2)
P1A C5A 1.834(2)
P1A C1A 1.854(2)
B1A O1A 1.531(3)
B1A C21A 1.631(3)
B1A C31A 1.642(3)
B1A H1A 1.12(3)
C1A C4A 1.531(3)
C1A C2A 1.534(3)
C1A C3A 1.540(3)
C2A H2A1 0.9800
C2A H2A2 0.9800
C2A H2A3 0.9800
C3A H3A1 0.9800
C3A H3A2 0.9800
C3A H3A3 0.9800
C4A H4A1 0.9800
C4A H4A2 0.9800
C4A H4A3 0.9800
C5A C7A 1.529(4)
C5A C6A 1.532(4)
C5A C8A 1.538(3)
C6A H6A1 0.9800
C6A H6A2 0.9800
C6A H6A3 0.9800
C7A H7A1 0.9800
C7A H7A2 0.9800
C7A H7A3 0.9800
C8A H8A1 0.9800
C8A H8A2 0.9800
C8A H8A3 0.9800
C11A C16A 1.389(4)
C11A C12A 1.396(3)
C12A C13A 1.380(4)
C12A H12A 0.9500
C13A C14A 1.379(5)
C13A H13A 0.9500
C14A C15A 1.378(5)
C14A H14A 0.9500
C15A C16A 1.395(4)
C15A H15A 0.9500
C16A H16A 0.9500
C21A C26A 1.381(3)
C21A C22A 1.388(3)
C22A F22A 1.344(3)
C22A C23A 1.382(3)
C23A F23A 1.351(3)
C23A C24A 1.363(3)
C24A F24A 1.346(3)
C24A C25A 1.367(4)
C25A F25A 1.346(3)
C25A C26A 1.376(3)
C26A F26A 1.352(3)
C31A C32A 1.377(3)
C31A C36A 1.384(3)
C32A F32A 1.350(3)
C32A C33A 1.379(3)
C33A F33A 1.345(3)
C33A C34A 1.364(4)
C34A F34A 1.344(3)
C34A C35A 1.370(4)
C35A F35A 1.344(3)
C35A C36A 1.375(3)
C36A F36A 1.349(3)

loop_
_geom_torsion_atom_site_label_1
_geom_torsion_atom_site_label_2
_geom_torsion_atom_site_label_3
_geom_torsion_atom_site_label_4
_geom_torsion
C21 B1 O1 P1 -121.8(2)
C31 B1 O1 P1 118.4(2)
C11 P1 O1 B1 177.9(2)
C5 P1 O1 B1 -65.7(2)
C1 P1 O1 B1 62.9(2)
O1 P1 C1 C4 157.19(17)
C11 P1 C1 C4 44.9(2)
C5 P1 C1 C4 -77.5(2)
O1 P1 C1 C3 38.27(18)
C11 P1 C1 C3 -74.00(18)
C5 P1 C1 C3 163.60(15)
O1 P1 C1 C2 -79.71(19)
C11 P1 C1 C2 168.02(18)
C5 P1 C1 C2 45.6(2)
O1 P1 C5 C6 48.45(18)
C11 P1 C5 C6 161.37(16)
C1 P1 C5 C6 -76.91(18)
O1 P1 C5 C8 170.17(16)
C11 P1 C5 C8 -76.90(19)
C1 P1 C5 C8 44.8(2)
O1 P1 C5 C7 -68.47(18)
C11 P1 C5 C7 44.45(19)
C1 P1 C5 C7 166.17(16)
O1 P1 C11 C16 -11.9(2)
C5 P1 C11 C16 -128.99(18)
C1 P1 C11 C16 104.62(19)
O1 P1 C11 C12 167.7(2)
C5 P1 C11 C12 50.6(2)
C1 P1 C11 C12 -75.8(2)
C16 C11 C12 C13 1.0(4)
P1 C11 C12 C13 -178.6(2)
C11 C12 C13 C14 -1.3(4)
C12 C13 C14 C15 0.7(4)
C13 C14 C15 C16 0.4(4)
C14 C15 C16 C11 -0.7(4)
C12 C11 C16 C15 0.1(3)
P1 C11 C16 C15 179.71(18)
O1 B1 C21 C26 156.74(19)
C31 B1 C21 C26 -83.7(2)
O1 B1 C21 C22 -26.3(3)
C31 B1 C21 C22 93.2(3)
C26 C21 C22 F22 -178.7(2)
B1 C21 C22 F22 4.3(4)
C26 C21 C22 C23 0.0(3)
B1 C21 C22 C23 -177.1(2)
F22 C22 C23 F23 0.8(3)
C21 C22 C23 F23 -177.9(2)
F22 C22 C23 C24 179.1(2)
C21 C22 C23 C24 0.4(4)
F23 C23 C24 F24 -1.2(4)
C22 C23 C24 F24 -179.5(2)
F23 C23 C24 C25 177.8(2)
C22 C23 C24 C25 -0.5(4)
F24 C24 C25 F25 -0.6(3)
C23 C24 C25 F25 -179.6(2)
F24 C24 C25 C26 179.2(2)
C23 C24 C25 C26 0.3(4)
F25 C25 C26 F26 -0.6(3)
C24 C25 C26 F26 179.6(2)
F25 C25 C26 C21 180.0(2)
C24 C25 C26 C21 0.2(4)
C22 C21 C26 F26 -179.69(19)
B1 C21 C26 F26 -2.3(3)
C22 C21 C26 C25 -0.3(3)
B1 C21 C26 C25 177.1(2)
O1 B1 C31 C32 -130.7(2)
C21 B1 C31 C32 107.7(2)
O1 B1 C31 C36 51.6(3)
C21 B1 C31 C36 -70.1(3)
C36 C31 C32 F32 179.8(2)
B1 C31 C32 F32 1.8(3)
C36 C31 C32 C33 -0.6(3)
B1 C31 C32 C33 -178.6(2)
F32 C32 C33 F33 -0.9(3)
C31 C32 C33 F33 179.5(2)
F32 C32 C33 C34 180.0(2)
C31 C32 C33 C34 0.3(4)
F33 C33 C34 F34 0.2(3)
C32 C33 C34 F34 179.4(2)
F33 C33 C34 C35 -179.4(2)
C32 C33 C34 C35 -0.2(4)
F34 C34 C35 F35 -0.8(4)
C33 C34 C35 F35 178.8(2)
F34 C34 C35 C36 -179.1(2)
C33 C34 C35 C36 0.5(4)
F35 C35 C36 F36 0.2(4)
C34 C35 C36 F36 178.5(2)
F35 C35 C36 C31 -179.2(2)
C34 C35 C36 C31 -0.8(4)
C32 C31 C36 F36 -178.5(2)
B1 C31 C36 F36 -0.5(4)
C32 C31 C36 C35 0.9(4)
B1 C31 C36 C35 178.8(2)
C21A B1A O1A P1A -123.85(19)
C31A B1A O1A P1A 116.6(2)
C11A P1A O1A B1A -42.0(2)
C5A P1A O1A B1A -156.25(19)
C1A P1A O1A B1A 79.4(2)
O1A P1A C1A C4A 157.86(18)
C11A P1A C1A C4A -80.3(2)
C5A P1A C1A C4A 40.6(2)
O1A P1A C1A C2A -79.55(18)
C11A P1A C1A C2A 42.24(19)
C5A P1A C1A C2A 163.21(16)
O1A P1A C1A C3A 36.89(19)
C11A P1A C1A C3A 158.68(16)
C5A P1A C1A C3A -80.35(19)
O1A P1A C5A C7A 173.96(17)
C11A P1A C5A C7A 56.65(19)
C1A P1A C5A C7A -66.4(2)
O1A P1A C5A C6A -61.0(2)
C11A P1A C5A C6A -178.27(19)
C1A P1A C5A C6A 58.7(2)
O1A P1A C5A C8A 56.67(18)
C11A P1A C5A C8A -60.64(19)
C1A P1A C5A C8A 176.36(17)
O1A P1A C11A C16A 161.88(19)
C5A P1A C11A C16A -85.2(2)
C1A P1A C11A C16A 41.3(2)
O1A P1A C11A C12A -21.6(2)
C5A P1A C11A C12A 91.3(2)
C1A P1A C11A C12A -142.19(18)
C16A C11A C12A C13A -0.7(4)
P1A C11A C12A C13A -177.4(2)
C11A C12A C13A C14A -0.4(4)
C12A C13A C14A C15A 1.5(5)
C13A C14A C15A C16A -1.4(5)
C12A C11A C16A C15A 0.7(4)
P1A C11A C16A C15A 177.2(2)
C14A C15A C16A C11A 0.3(4)
O1A B1A C21A C26A 154.70(19)
C31A B1A C21A C26A -86.4(2)
O1A B1A C21A C22A -29.4(3)
C31A B1A C21A C22A 89.5(3)
C26A C21A C22A F22A -179.85(18)
B1A C21A C22A F22A 4.1(3)
C26A C21A C22A C23A -0.8(3)
B1A C21A C22A C23A -176.9(2)
F22A C22A C23A F23A -1.5(3)
C21A C22A C23A F23A 179.47(19)
F22A C22A C23A C24A 177.63(19)
C21A C22A C23A C24A -1.4(3)
F23A C23A C24A F24A 2.1(3)
C22A C23A C24A F24A -177.0(2)
F23A C23A C24A C25A -178.7(2)
C22A C23A C24A C25A 2.2(3)
F24A C24A C25A F25A -1.8(3)
C23A C24A C25A F25A 179.0(2)
F24A C24A C25A C26A 178.6(2)
C23A C24A C25A C26A -0.7(3)
F25A C25A C26A F26A -0.9(3)
C24A C25A C26A F26A 178.8(2)
F25A C25A C26A C21A 178.6(2)
C24A C25A C26A C21A -1.8(4)
C22A C21A C26A F26A -178.13(19)
B1A C21A C26A F26A -1.7(3)
C22A C21A C26A C25A 2.4(3)
B1A C21A C26A C25A 178.9(2)
O1A B1A C31A C32A -135.6(2)
C21A B1A C31A C32A 103.4(3)
O1A B1A C31A C36A 45.3(3)
C21A B1A C31A C36A -75.7(3)
C36A C31A C32A F32A -180.0(2)
B1A C31A C32A F32A 0.8(4)
C36A C31A C32A C33A -0.2(4)
B1A C31A C32A C33A -179.4(2)
F32A C32A C33A F33A -2.2(4)
C31A C32A C33A F33A 178.1(2)
F32A C32A C33A C34A 178.1(2)
C31A C32A C33A C34A -1.7(4)
F33A C33A C34A F34A 0.9(4)
C32A C33A C34A F34A -179.4(2)
F33A C33A C34A C35A -177.8(2)
C32A C33A C34A C35A 1.9(4)
F34A C34A C35A F35A 0.4(4)
C33A C34A C35A F35A 179.2(2)
F34A C34A C35A C36A -179.1(2)
C33A C34A C35A C36A -0.4(4)
F35A C35A C36A F36A -1.6(3)
C34A C35A C36A F36A 177.9(2)
F35A C35A C36A C31A 178.8(2)
C34A C35A C36A C31A -1.6(4)
C32A C31A C36A F36A -177.7(2)
B1A C31A C36A F36A 1.5(3)
C32A C31A C36A C35A 1.9(3)
B1A C31A C36A C35A -179.0(2)
